data_4065762
loop_
_publ_author_name
'Leung, Wing-Por'
'Kan, Kwok-Wai'
'Mak, Thomas C. W.'

_publ_section_title
;
 Synthesis of Heavier Group 14 Metal Compounds from
 2,6-Lutidylbis(phosphoranosulfide)
;
_journal_issue 8
_journal_name_full Organometallics
_journal_page_first 1890
_journal_paper_doi 10.1021/om1001167
_journal_volume 29
_journal_year 2010
_chemical_formula_sum 'C19 H34 Cl3 N P2 S2 Sn2'
_chemical_formula_weight 746.26
_chemical_name_systematic
; 
 ? 
;
_space_group_IT_number 14
_symmetry_cell_setting monoclinic
_symmetry_space_group_name_Hall '-P 2ybc'
_symmetry_space_group_name_H-M 'P 1 21/c 1'
_atom_sites_solution_hydrogens geom
_atom_sites_solution_primary direct
_atom_sites_solution_secondary difmap
_audit_creation_method SHELXL-97
_cell_angle_alpha 90.00
_cell_angle_beta 109.53(3)
_cell_angle_gamma 90.00
_cell_formula_units_Z 8
_cell_length_a 28.75(4)
_cell_length_b 7.821(11)
_cell_length_c 28.33(4)
_cell_measurement_reflns_used 922
_cell_measurement_temperature 293(2)
_cell_measurement_theta_max 23.40
_cell_measurement_theta_min 2.98
_cell_volume 6004(15)
_computing_cell_refinement 'BRUKER SMART CCD DIFFRACTOMETER'
_computing_data_collection 'BRUKER SMART CCD DIFFRACTOMETER'
_computing_data_reduction 'BRUKER SMART CCD DIFFRACTOMETER'
_computing_molecular_graphics 'SIEMENS SHELXTL'
_computing_publication_material 'SIEMENS SHELXTL'
_computing_structure_refinement 'SHELXL-97 (Sheldrick, 1997)'
_computing_structure_solution 'SHELXS-97 (Sheldrick, 1990)'
_diffrn_ambient_temperature 293(2)
_diffrn_measured_fraction_theta_full 0.990
_diffrn_measured_fraction_theta_max 0.990
_diffrn_measurement_device_type 'BRUKER SMART CCD DIFFRACTOMETER'
_diffrn_measurement_method 'OMEGA SCAN'
_diffrn_radiation_monochromator graphite
_diffrn_radiation_source 'fine-focus sealed tube'
_diffrn_radiation_type MoK\a
_diffrn_radiation_wavelength 0.71073
_diffrn_reflns_av_R_equivalents 0.0587
_diffrn_reflns_av_sigmaI/netI 0.0650
_diffrn_reflns_limit_h_max 31
_diffrn_reflns_limit_h_min -34
_diffrn_reflns_limit_k_max 9
_diffrn_reflns_limit_k_min -9
_diffrn_reflns_limit_l_max 33
_diffrn_reflns_limit_l_min -28
_diffrn_reflns_number 29245
_diffrn_reflns_theta_full 25.00
_diffrn_reflns_theta_max 25.00
_diffrn_reflns_theta_min 0.75
_exptl_absorpt_coefficient_mu 2.184
_exptl_absorpt_correction_T_max 1.000
_exptl_absorpt_correction_T_min 0.581242
_exptl_absorpt_correction_type SADABS
_exptl_crystal_colour Yellow
_exptl_crystal_density_diffrn 1.651
_exptl_crystal_density_meas 0
_exptl_crystal_density_method 'not measured'
_exptl_crystal_description Block
_exptl_crystal_F_000 2944
_exptl_crystal_size_max 0.50
_exptl_crystal_size_mid 0.40
_exptl_crystal_size_min 0.30
_refine_diff_density_max 2.296
_refine_diff_density_min -0.663
_refine_diff_density_rms 0.114
_refine_ls_extinction_method none
_refine_ls_goodness_of_fit_ref 0.992
_refine_ls_hydrogen_treatment riding
_refine_ls_matrix_type full
_refine_ls_number_parameters 523
_refine_ls_number_reflns 10476
_refine_ls_number_restraints 0
_refine_ls_restrained_S_all 0.992
_refine_ls_R_factor_all 0.0805
_refine_ls_R_factor_gt 0.0434
_refine_ls_shift/su_max 0.009
_refine_ls_shift/su_mean 0.001
_refine_ls_structure_factor_coef Fsqd
_refine_ls_weighting_details 'calc w=1/[\s^2^(Fo^2^)+(0.0583P)^2^+0.5029P] where P=(Fo^2^+2Fc^2^)/3'
_refine_ls_weighting_scheme calc
_refine_ls_wR_factor_gt 0.0992
_refine_ls_wR_factor_ref 0.1191
_reflns_number_gt 6630
_reflns_number_total 10476
_reflns_threshold_expression >2sigma(I)
_cod_data_source_file om1001167_si_001.cif
_cod_data_source_block kkw78a
_cod_depositor_comments
;
The following automatic conversions were performed:

'_symmetry_cell_setting' value 'Monoclinic' changed to 'monoclinic'
according to /home/saulius/struct/CIF-dictionaries/cif_core.dic
dictionary named 'cif_core.dic' version 2.4.1 from 2010-06-29.

Automatic conversion script
Id: cif_fix_values 1715 2011-07-08 13:25:40Z adriana 
;
_cod_original_cell_volume 6005(15)
_cod_original_sg_symbol_H-M P2(1)/c
_cod_database_code 4065762

loop_
_symmetry_equiv_pos_as_xyz
'x, y, z'
'-x, y+1/2, -z+1/2'
'-x, -y, -z'
'x, -y-1/2, z-1/2'

loop_
_atom_site_label
_atom_site_type_symbol
_atom_site_fract_x
_atom_site_fract_y
_atom_site_fract_z
_atom_site_U_iso_or_equiv
_atom_site_adp_type
_atom_site_occupancy
_atom_site_symmetry_multiplicity
_atom_site_calc_flag
_atom_site_refinement_flags
Sn1 Sn 0.156617(17) 0.72587(6) 0.340865(16) 0.03988(13) Uani 1 1 d .
Sn1' Sn 0.346842(17) 0.19946(6) 0.225461(17) 0.04140(14) Uani 1 1 d .
Sn2' Sn 0.30783(2) 0.88225(7) 0.009068(18) 0.05599(16) Uani 1 1 d .
Sn2 Sn 0.20531(2) 1.19905(8) 0.62599(2) 0.06520(18) Uani 1 1 d .
S1' S 0.43689(6) 0.3101(2) 0.23504(6) 0.0462(4) Uani 1 1 d .
S1 S 0.06690(6) 0.6250(2) 0.28420(6) 0.0429(4) Uani 1 1 d .
S2' S 0.39832(8) 0.1047(2) 0.33217(6) 0.0546(5) Uani 1 1 d .
S2 S 0.09843(8) 0.8480(2) 0.40254(7) 0.0552(5) Uani 1 1 d .
P1' P 0.39939(6) 0.4836(2) 0.18147(5) 0.0327(4) Uani 1 1 d .
P1 P 0.10485(6) 0.4445(2) 0.25967(6) 0.0334(4) Uani 1 1 d .
P2' P 0.38854(7) 0.3107(2) 0.37004(6) 0.0402(4) Uani 1 1 d .
P2 P 0.10209(7) 0.6491(2) 0.44816(6) 0.0388(4) Uani 1 1 d .
Cl1' Cl 0.27438(7) 0.7973(3) -0.08274(6) 0.0625(5) Uani 1 1 d .
Cl1 Cl 0.12061(9) 1.3242(4) 0.59600(9) 0.1007(9) Uani 1 1 d .
Cl2' Cl 0.27792(8) 0.6122(3) 0.03481(7) 0.0741(6) Uani 1 1 d .
Cl2 Cl 0.24605(8) 1.4482(3) 0.60322(7) 0.0827(7) Uani 1 1 d .
Cl3' Cl 0.39274(7) 0.7809(3) 0.02009(7) 0.0754(6) Uani 1 1 d .
Cl3 Cl 0.22385(7) 1.2911(3) 0.71562(7) 0.0616(5) Uani 1 1 d .
N1' N 0.32886(17) 0.4552(6) 0.25630(17) 0.0334(12) Uani 1 1 d .
N1 N 0.16683(17) 0.4775(6) 0.38630(16) 0.0310(11) Uani 1 1 d .
C1' C 0.3157(2) 0.5120(8) 0.2956(2) 0.0385(15) Uani 1 1 d .
C1 C 0.1764(2) 0.4297(8) 0.4351(2) 0.0362(15) Uani 1 1 d .
C2' C 0.2913(3) 0.6680(9) 0.2925(3) 0.0502(18) Uani 1 1 d .
H2'A H 0.2845 0.7110 0.3201 0.060 Uiso 1 1 calc R
C2 C 0.1990(3) 0.2736(9) 0.4517(2) 0.0478(18) Uani 1 1 d .
H2A H 0.2044 0.2391 0.4846 0.057 Uiso 1 1 calc R
C3' C 0.2771(3) 0.7597(9) 0.2471(3) 0.055(2) Uani 1 1 d .
H3'A H 0.2584 0.8589 0.2436 0.066 Uiso 1 1 calc R
C3 C 0.2134(2) 0.1693(8) 0.4198(3) 0.0487(18) Uani 1 1 d .
H3A H 0.2296 0.0669 0.4315 0.058 Uiso 1 1 calc R
C4 C 0.2038(2) 0.2166(8) 0.3704(2) 0.0382(15) Uani 1 1 d .
H4A H 0.2134 0.1469 0.3488 0.046 Uiso 1 1 calc R
C4' C 0.2908(2) 0.7027(8) 0.2080(3) 0.0454(17) Uani 1 1 d .
H4'A H 0.2823 0.7648 0.1784 0.055 Uiso 1 1 calc R
C5 C 0.1793(2) 0.3709(8) 0.3536(2) 0.0332(14) Uani 1 1 d .
C5' C 0.3180(2) 0.5493(8) 0.2128(2) 0.0325(14) Uani 1 1 d .
C6' C 0.3357(2) 0.4732(8) 0.1745(2) 0.0361(15) Uani 1 1 d .
H6'A H 0.3123 0.4694 0.1402 0.043 Uiso 1 1 calc R
C6 C 0.1663(2) 0.4433(8) 0.3017(2) 0.0357(15) Uani 1 1 d .
H6A H 0.1923 0.4383 0.2865 0.043 Uiso 1 1 calc R
C7 C 0.1076(2) 0.4984(8) 0.1974(2) 0.0411(16) Uani 1 1 d .
H7A H 0.1231 0.4017 0.1863 0.049 Uiso 1 1 calc R
C7' C 0.4034(2) 0.4360(8) 0.1193(2) 0.0403(16) Uani 1 1 d .
H7'A H 0.3865 0.5288 0.0969 0.048 Uiso 1 1 calc R
C8 C 0.0558(3) 0.5226(11) 0.1583(2) 0.068(2) Uani 1 1 d .
H8A H 0.0587 0.5494 0.1264 0.102 Uiso 1 1 calc R
H8B H 0.0392 0.6145 0.1686 0.102 Uiso 1 1 calc R
H8C H 0.0371 0.4191 0.1557 0.102 Uiso 1 1 calc R
C8' C 0.4583(3) 0.4371(10) 0.1216(3) 0.062(2) Uani 1 1 d .
H8'A H 0.4599 0.4134 0.0889 0.092 Uiso 1 1 calc R
H8'B H 0.4763 0.3511 0.1447 0.092 Uiso 1 1 calc R
H8'C H 0.4725 0.5473 0.1326 0.092 Uiso 1 1 calc R
C9' C 0.3768(3) 0.2683(9) 0.0973(3) 0.063(2) Uani 1 1 d .
H9'A H 0.3795 0.2490 0.0649 0.094 Uiso 1 1 calc R
H9'B H 0.3426 0.2765 0.0942 0.094 Uiso 1 1 calc R
H9'C H 0.3917 0.1748 0.1190 0.094 Uiso 1 1 calc R
C9 C 0.1400(3) 0.6560(10) 0.1996(3) 0.064(2) Uani 1 1 d .
H9A H 0.1409 0.6805 0.1667 0.095 Uiso 1 1 calc R
H9B H 0.1729 0.6340 0.2219 0.095 Uiso 1 1 calc R
H9C H 0.1265 0.7523 0.2116 0.095 Uiso 1 1 calc R
C10 C 0.0715(2) 0.2394(8) 0.2531(2) 0.0424(16) Uani 1 1 d .
H10A H 0.0388 0.2564 0.2280 0.051 Uiso 1 1 calc R
C10' C 0.4278(2) 0.6948(8) 0.1998(2) 0.0429(16) Uani 1 1 d .
H10B H 0.4618 0.6858 0.1998 0.052 Uiso 1 1 calc R
C11' C 0.4311(3) 0.7507(9) 0.2531(2) 0.0518(19) Uani 1 1 d .
H11A H 0.4467 0.8608 0.2602 0.078 Uiso 1 1 calc R
H11B H 0.4503 0.6687 0.2769 0.078 Uiso 1 1 calc R
H11C H 0.3986 0.7572 0.2552 0.078 Uiso 1 1 calc R
C11 C 0.0973(3) 0.0993(9) 0.2332(3) 0.062(2) Uani 1 1 d .
H11D H 0.0792 -0.0057 0.2299 0.093 Uiso 1 1 calc R
H11E H 0.1302 0.0831 0.2561 0.093 Uiso 1 1 calc R
H11F H 0.0987 0.1326 0.2011 0.093 Uiso 1 1 calc R
C12 C 0.0636(3) 0.1858(9) 0.3019(2) 0.059(2) Uani 1 1 d .
H12A H 0.0462 0.0789 0.2969 0.088 Uiso 1 1 calc R
H12B H 0.0447 0.2717 0.3115 0.088 Uiso 1 1 calc R
H12C H 0.0951 0.1731 0.3278 0.088 Uiso 1 1 calc R
C12' C 0.4024(3) 0.8321(8) 0.1607(3) 0.060(2) Uani 1 1 d .
H12D H 0.4181 0.9405 0.1710 0.090 Uiso 1 1 calc R
H12E H 0.3682 0.8402 0.1578 0.090 Uiso 1 1 calc R
H12F H 0.4049 0.8012 0.1288 0.090 Uiso 1 1 calc R
C13' C 0.3248(2) 0.3961(8) 0.3409(2) 0.0436(17) Uani 1 1 d .
H13A H 0.3024 0.2998 0.3310 0.052 Uiso 1 1 calc R
H13B H 0.3162 0.4589 0.3663 0.052 Uiso 1 1 calc R
C13 C 0.1641(2) 0.5545(9) 0.4702(2) 0.0470(17) Uani 1 1 d .
H13C H 0.1880 0.6467 0.4773 0.056 Uiso 1 1 calc R
H13D H 0.1683 0.4960 0.5015 0.056 Uiso 1 1 calc R
C14 C 0.0596(2) 0.4736(9) 0.4168(2) 0.0479(18) Uani 1 1 d .
H14A H 0.0712 0.4339 0.3899 0.058 Uiso 1 1 calc R
C14' C 0.4300(3) 0.4879(9) 0.3696(3) 0.0515(18) Uani 1 1 d .
H14B H 0.4196 0.5280 0.3348 0.062 Uiso 1 1 calc R
C15' C 0.4841(3) 0.4379(12) 0.3826(3) 0.083(3) Uani 1 1 d .
H15A H 0.5032 0.5374 0.3812 0.125 Uiso 1 1 calc R
H15B H 0.4873 0.3545 0.3590 0.125 Uiso 1 1 calc R
H15C H 0.4959 0.3906 0.4157 0.125 Uiso 1 1 calc R
C15 C 0.0061(3) 0.5299(12) 0.3907(3) 0.087(3) Uani 1 1 d .
H15D H -0.0134 0.4330 0.3750 0.131 Uiso 1 1 calc R
H15E H 0.0050 0.6145 0.3659 0.131 Uiso 1 1 calc R
H15F H -0.0068 0.5776 0.4150 0.131 Uiso 1 1 calc R
C16 C 0.0645(3) 0.3171(10) 0.4518(3) 0.079(3) Uani 1 1 d .
H16A H 0.0422 0.2288 0.4342 0.118 Uiso 1 1 calc R
H16B H 0.0566 0.3508 0.4808 0.118 Uiso 1 1 calc R
H16C H 0.0977 0.2748 0.4620 0.118 Uiso 1 1 calc R
C16' C 0.4233(3) 0.6443(11) 0.4012(3) 0.085(3) Uani 1 1 d .
H16D H 0.4456 0.7338 0.3997 0.128 Uiso 1 1 calc R
H16E H 0.4302 0.6097 0.4353 0.128 Uiso 1 1 calc R
H16F H 0.3900 0.6853 0.3878 0.128 Uiso 1 1 calc R
C17 C 0.0913(3) 0.7179(9) 0.5062(3) 0.056(2) Uani 1 1 d .
H17A H 0.0894 0.6151 0.5252 0.067 Uiso 1 1 calc R
C17' C 0.3924(3) 0.2521(10) 0.4348(2) 0.059(2) Uani 1 1 d .
H17B H 0.3903 0.3584 0.4523 0.071 Uiso 1 1 calc R
C18' C 0.4429(3) 0.1668(14) 0.4641(3) 0.099(3) Uani 1 1 d .
H18A H 0.4439 0.1402 0.4975 0.149 Uiso 1 1 calc R
H18B H 0.4693 0.2441 0.4655 0.149 Uiso 1 1 calc R
H18C H 0.4466 0.0636 0.4474 0.149 Uiso 1 1 calc R
C18 C 0.0423(3) 0.8157(13) 0.4948(3) 0.091(3) Uani 1 1 d .
H18D H 0.0377 0.8474 0.5257 0.137 Uiso 1 1 calc R
H18E H 0.0155 0.7440 0.4758 0.137 Uiso 1 1 calc R
H18F H 0.0432 0.9167 0.4759 0.137 Uiso 1 1 calc R
C19' C 0.3492(3) 0.1407(12) 0.4348(3) 0.093(3) Uani 1 1 d .
H19A H 0.3518 0.1141 0.4687 0.139 Uiso 1 1 calc R
H19B H 0.3494 0.0368 0.4169 0.139 Uiso 1 1 calc R
H19C H 0.3189 0.2009 0.4189 0.139 Uiso 1 1 calc R
C19 C 0.1348(4) 0.8282(12) 0.5390(3) 0.096(3) Uani 1 1 d .
H19D H 0.1286 0.8620 0.5690 0.144 Uiso 1 1 calc R
H19E H 0.1380 0.9282 0.5207 0.144 Uiso 1 1 calc R
H19F H 0.1647 0.7628 0.5478 0.144 Uiso 1 1 calc R

loop_
_atom_site_aniso_label
_atom_site_aniso_U_11
_atom_site_aniso_U_22
_atom_site_aniso_U_33
_atom_site_aniso_U_23
_atom_site_aniso_U_13
_atom_site_aniso_U_12
Sn1 0.0438(3) 0.0306(3) 0.0431(3) 0.0020(2) 0.0118(2) -0.0022(2)
Sn1' 0.0452(3) 0.0320(3) 0.0463(3) -0.0004(2) 0.0144(2) -0.0009(2)
Sn2' 0.0614(4) 0.0554(3) 0.0500(3) -0.0093(3) 0.0171(3) -0.0026(3)
Sn2 0.0633(4) 0.0636(4) 0.0594(3) -0.0017(3) 0.0082(3) -0.0075(3)
S1' 0.0373(10) 0.0513(11) 0.0474(10) 0.0169(8) 0.0107(8) 0.0059(9)
S1 0.0349(10) 0.0498(11) 0.0416(9) -0.0068(8) 0.0097(7) 0.0076(8)
S2' 0.0759(14) 0.0409(11) 0.0466(10) 0.0059(8) 0.0201(10) 0.0149(10)
S2 0.0813(15) 0.0361(10) 0.0563(11) 0.0083(9) 0.0338(10) 0.0124(10)
P1' 0.0360(10) 0.0325(9) 0.0294(8) 0.0022(7) 0.0106(7) 0.0001(8)
P1 0.0333(9) 0.0342(9) 0.0307(8) -0.0001(7) 0.0081(7) 0.0026(8)
P2' 0.0469(11) 0.0403(10) 0.0350(9) 0.0069(8) 0.0158(8) 0.0045(9)
P2 0.0485(11) 0.0341(10) 0.0344(9) 0.0003(7) 0.0146(8) 0.0024(8)
Cl1' 0.0544(12) 0.0880(15) 0.0397(10) 0.0107(9) 0.0089(8) 0.0067(11)
Cl1 0.0560(14) 0.148(3) 0.0843(16) 0.0430(16) 0.0056(12) 0.0101(15)
Cl2' 0.0696(14) 0.0918(17) 0.0571(12) 0.0173(11) 0.0162(10) -0.0104(13)
Cl2 0.0832(16) 0.1078(19) 0.0552(12) 0.0149(12) 0.0204(11) -0.0243(14)
Cl3' 0.0496(12) 0.120(2) 0.0520(11) 0.0061(12) 0.0114(9) -0.0050(12)
Cl3 0.0553(12) 0.0738(14) 0.0518(11) 0.0098(10) 0.0128(9) -0.0129(11)
N1' 0.032(3) 0.034(3) 0.034(3) 0.000(2) 0.011(2) 0.001(2)
N1 0.027(3) 0.027(3) 0.033(3) -0.001(2) 0.002(2) 0.000(2)
C1' 0.036(4) 0.040(4) 0.039(4) -0.004(3) 0.011(3) -0.001(3)
C1 0.035(4) 0.032(4) 0.038(4) -0.001(3) 0.007(3) 0.000(3)
C2' 0.058(5) 0.044(4) 0.059(4) 0.003(4) 0.032(4) 0.014(4)
C2 0.050(4) 0.048(4) 0.040(4) 0.010(3) 0.009(3) 0.012(4)
C3' 0.055(5) 0.037(4) 0.082(5) 0.009(4) 0.033(4) 0.013(4)
C3 0.040(4) 0.029(4) 0.068(5) 0.009(3) 0.007(4) 0.010(3)
C4 0.037(4) 0.035(4) 0.039(4) -0.001(3) 0.007(3) 0.005(3)
C4' 0.043(4) 0.041(4) 0.054(4) 0.014(3) 0.018(3) 0.006(3)
C5 0.023(3) 0.029(3) 0.043(4) -0.001(3) 0.005(3) 0.001(3)
C5' 0.028(3) 0.031(4) 0.036(3) 0.003(3) 0.008(3) -0.002(3)
C6' 0.033(4) 0.041(4) 0.029(3) 0.004(3) 0.004(3) -0.002(3)
C6 0.033(4) 0.037(4) 0.038(3) 0.000(3) 0.012(3) 0.003(3)
C7 0.050(4) 0.039(4) 0.037(4) 0.000(3) 0.018(3) 0.008(3)
C7' 0.060(5) 0.029(4) 0.037(3) 0.001(3) 0.022(3) -0.002(3)
C8 0.063(5) 0.086(6) 0.046(4) 0.019(4) 0.007(4) 0.003(5)
C8' 0.069(6) 0.070(5) 0.057(5) -0.009(4) 0.037(4) 0.002(4)
C9' 0.094(7) 0.048(5) 0.050(4) -0.009(4) 0.028(4) -0.007(4)
C9 0.081(6) 0.065(5) 0.052(5) 0.011(4) 0.032(4) -0.004(5)
C10 0.038(4) 0.039(4) 0.045(4) -0.001(3) 0.006(3) -0.009(3)
C10' 0.041(4) 0.043(4) 0.047(4) -0.001(3) 0.018(3) -0.005(3)
C11' 0.065(5) 0.049(4) 0.043(4) -0.011(3) 0.020(4) -0.017(4)
C11 0.080(6) 0.043(5) 0.064(5) -0.010(4) 0.025(4) -0.015(4)
C12 0.057(5) 0.062(5) 0.051(4) 0.012(4) 0.009(4) -0.018(4)
C12' 0.095(6) 0.035(4) 0.051(4) 0.001(3) 0.025(4) -0.001(4)
C13' 0.048(4) 0.044(4) 0.046(4) 0.001(3) 0.025(3) 0.005(3)
C13 0.052(5) 0.048(4) 0.033(4) -0.007(3) 0.004(3) 0.004(4)
C14 0.054(5) 0.044(4) 0.043(4) -0.006(3) 0.012(3) -0.008(4)
C14' 0.054(5) 0.048(4) 0.053(4) 0.004(4) 0.019(4) -0.003(4)
C15' 0.050(6) 0.085(7) 0.108(7) 0.010(6) 0.018(5) -0.002(5)
C15 0.042(5) 0.087(7) 0.117(8) -0.015(6) 0.006(5) -0.007(5)
C16 0.091(7) 0.051(5) 0.090(6) 0.012(5) 0.027(5) -0.024(5)
C16' 0.095(7) 0.060(6) 0.108(7) -0.026(5) 0.043(6) -0.012(5)
C17 0.081(6) 0.047(4) 0.046(4) -0.002(4) 0.030(4) 0.001(4)
C17' 0.077(6) 0.067(5) 0.037(4) 0.011(4) 0.024(4) 0.009(5)
C18' 0.086(7) 0.140(10) 0.059(6) 0.046(6) 0.007(5) 0.015(7)
C18 0.087(7) 0.118(8) 0.087(7) -0.011(6) 0.054(6) 0.023(6)
C19' 0.091(7) 0.112(8) 0.081(6) 0.043(6) 0.039(5) -0.008(6)
C19 0.118(9) 0.105(8) 0.062(6) -0.048(5) 0.026(5) -0.001(7)

loop_
_atom_type_symbol
_atom_type_description
_atom_type_scat_dispersion_real
_atom_type_scat_dispersion_imag
_atom_type_scat_source
C C 0.0033 0.0016 'International Tables Vol C Tables 4.2.6.8 and 6.1.1.4'
H H 0.0000 0.0000 'International Tables Vol C Tables 4.2.6.8 and 6.1.1.4'
N N 0.0061 0.0033 'International Tables Vol C Tables 4.2.6.8 and 6.1.1.4'
P P 0.1023 0.0942 'International Tables Vol C Tables 4.2.6.8 and 6.1.1.4'
S S 0.1246 0.1234 'International Tables Vol C Tables 4.2.6.8 and 6.1.1.4'
Cl Cl 0.1484 0.1585 'International Tables Vol C Tables 4.2.6.8 and 6.1.1.4'
Sn Sn -0.6537 1.4246 'International Tables Vol C Tables 4.2.6.8 and 6.1.1.4'

loop_
_geom_angle_atom_site_label_1
_geom_angle_atom_site_label_2
_geom_angle_atom_site_label_3
_geom_angle
N1 Sn1 C6 59.6(2)
N1 Sn1 S1 90.22(13)
C6 Sn1 S1 72.74(15)
N1' Sn1' C6' 58.9(2)
N1' Sn1' S1' 90.75(14)
C6' Sn1' S1' 73.58(14)
Cl2' Sn2' Cl3' 96.56(11)
Cl2' Sn2' Cl1' 91.64(10)
Cl3' Sn2' Cl1' 93.72(8)
Cl2 Sn2 Cl1 95.49(13)
Cl2 Sn2 Cl3 94.53(9)
Cl1 Sn2 Cl3 94.86(9)
P1' S1' Sn1' 83.50(10)
P1 S1 Sn1 83.67(12)
C6' P1' C10' 114.6(3)
C6' P1' C7' 106.0(3)
C10' P1' C7' 106.7(3)
C6' P1' S1' 108.6(2)
C10' P1' S1' 108.1(2)
C7' P1' S1' 112.9(2)
C6 P1 C7 107.0(3)
C6 P1 C10 115.5(3)
C7 P1 C10 106.8(3)
C6 P1 S1 107.5(2)
C7 P1 S1 111.5(2)
C10 P1 S1 108.5(2)
C14' P2' C17' 111.7(3)
C14' P2' C13' 105.7(3)
C17' P2' C13' 104.6(3)
C14' P2' S2' 113.3(3)
C17' P2' S2' 110.9(3)
C13' P2' S2' 110.1(2)
C13 P2 C17 104.3(3)
C13 P2 C14 105.9(3)
C17 P2 C14 111.2(3)
C13 P2 S2 111.6(3)
C17 P2 S2 111.0(3)
C14 P2 S2 112.4(2)
C1' N1' C5' 120.9(5)
C1' N1' Sn1' 138.5(4)
C5' N1' Sn1' 97.9(4)
C1 N1 C5 120.3(5)
C1 N1 Sn1 138.0(4)
C5 N1 Sn1 98.5(4)
N1' C1' C2' 120.3(6)
N1' C1' C13' 118.6(6)
C2' C1' C13' 121.0(6)
N1 C1 C2 119.7(6)
N1 C1 C13 118.3(5)
C2 C1 C13 122.0(6)
C1' C2' C3' 119.2(6)
C3 C2 C1 120.4(6)
C4' C3' C2' 119.9(7)
C2 C3 C4 120.1(6)
C3 C4 C5 119.0(6)
C3' C4' C5' 120.0(6)
N1 C5 C4 120.3(5)
N1 C5 C6 113.2(5)
C4 C5 C6 126.4(5)
N1' C5' C4' 119.5(5)
N1' C5' C6' 114.4(5)
C4' C5' C6' 126.1(5)
C5' C6' P1' 119.9(4)
C5' C6' Sn1' 86.0(3)
P1' C6' Sn1' 92.6(2)
C5 C6 P1 121.8(4)
C5 C6 Sn1 85.9(3)
P1 C6 Sn1 93.4(3)
C9 C7 C8 111.0(6)
C9 C7 P1 111.4(4)
C8 C7 P1 112.0(5)
C9' C7' C8' 112.3(6)
C9' C7' P1' 112.2(4)
C8' C7' P1' 110.2(4)
C12 C10 C11 111.8(6)
C12 C10 P1 112.1(5)
C11 C10 P1 111.1(5)
C12' C10' C11' 111.4(6)
C12' C10' P1' 111.3(5)
C11' C10' P1' 113.9(4)
C1' C13' P2' 116.9(4)
C1 C13 P2 116.8(4)
C15 C14 C16 113.4(7)
C15 C14 P2 114.3(5)
C16 C14 P2 111.9(5)
C15' C14' C16' 111.9(7)
C15' C14' P2' 114.8(5)
C16' C14' P2' 112.5(5)
C18 C17 C19 110.3(7)
C18 C17 P2 111.9(5)
C19 C17 P2 110.7(6)
C19' C17' C18' 111.8(7)
C19' C17' P2' 111.3(5)
C18' C17' P2' 111.7(5)

loop_
_geom_bond_atom_site_label_1
_geom_bond_atom_site_label_2
_geom_bond_distance
Sn1 N1 2.295(5)
Sn1 C6 2.529(7)
Sn1 S1 2.662(4)
Sn1' N1' 2.309(5)
Sn1' C6' 2.542(7)
Sn1' S1' 2.656(4)
Sn2' Cl2' 2.480(3)
Sn2' Cl3' 2.485(4)
Sn2' Cl1' 2.542(4)
Sn2 Cl2 2.468(3)
Sn2 Cl1 2.495(4)
Sn2 Cl3 2.519(4)
S1' P1' 2.053(3)
S1 P1 2.043(3)
S2' P2' 2.007(3)
S2 P2 2.003(3)
P1' C6' 1.778(7)
P1' C10' 1.839(7)
P1' C7' 1.841(6)
P1 C6 1.771(6)
P1 C7 1.843(6)
P1 C10 1.845(7)
P2' C14' 1.831(7)
P2' C17' 1.857(7)
P2' C13' 1.864(7)
P2 C13 1.836(7)
P2 C17 1.852(7)
P2 C14 1.855(7)
N1' C1' 1.365(7)
N1' C5' 1.378(7)
N1 C1 1.369(7)
N1 C5 1.381(7)
C1' C2' 1.397(9)
C1' C13' 1.520(8)
C1 C2 1.389(9)
C1 C13 1.516(8)
C2' C3' 1.410(10)
C2 C3 1.381(9)
C3' C4' 1.367(9)
C3 C4 1.382(9)
C4 C5 1.398(8)
C4' C5' 1.413(9)
C5 C6 1.500(8)
C5' C6' 1.470(8)
C7 C9 1.534(9)
C7 C8 1.542(9)
C7' C9' 1.541(9)
C7' C8' 1.558(9)
C10 C12 1.532(9)
C10 C11 1.533(9)
C10' C12' 1.541(9)
C10' C11' 1.544(8)
C14 C15 1.531(10)
C14 C16 1.552(9)
C14' C15' 1.526(10)
C14' C16' 1.566(10)
C17 C18 1.538(11)
C17 C19 1.549(11)
C17' C19' 1.519(11)
C17' C18' 1.561(11)
